data_4027656
loop_
_publ_author_name
'Qinghe Gao'
'Yanping Zhu'
'Mi Lian'
'Meicai Liu'
'Jingjing Yuan'
'Guodong Yin'
'Anxin Wu'

_publ_section_title
;
 Unexpected C-C Bond Cleavage: A Route to 3,6-Diarylpyridazines and
 6-Arylpyridazin-3-ones from 1,3-Dicarbonyl Compounds and Methyl Ketones
;
_journal_name_full 'Journal of Organic Chemistry'
_journal_page_first 9865
_journal_page_last 9870
_journal_paper_doi 10.1021/jo301751e
_journal_volume 77
_journal_year 2012
_chemical_formula_sum 'C16 H12 N2'
_chemical_formula_weight 232.29
_chemical_name_systematic
; 
 ? 
;
_space_group_IT_number 15
_symmetry_cell_setting monoclinic
_symmetry_space_group_name_Hall '-C 2yc'
_symmetry_space_group_name_H-M 'C 1 2/c 1'
_atom_sites_solution_hydrogens geom
_atom_sites_solution_primary direct
_atom_sites_solution_secondary difmap
_audit_creation_method SHELXL-97
_cell_angle_alpha 90.00
_cell_angle_beta 103.635(5)
_cell_angle_gamma 90.00
_cell_formula_units_Z 4
_cell_length_a 27.691(9)
_cell_length_b 5.7527(18)
_cell_length_c 7.609(3)
_cell_measurement_reflns_used 984
_cell_measurement_temperature 298(2)
_cell_measurement_theta_max 24.96
_cell_measurement_theta_min 2.81
_cell_volume 1177.9(7)
_computing_cell_refinement 'Bruker SMART'
_computing_data_collection 'Bruker SMART'
_computing_data_reduction 'Bruker SAINT'
_computing_molecular_graphics 'Bruker SHELXTL'
_computing_publication_material 'Bruker SHELXTL'
_computing_structure_refinement 'SHELXL-97 (Sheldrick, 1997)'
_computing_structure_solution 'SHELXS-97 (Sheldrick, 1990)'
_diffrn_ambient_temperature 298(2)
_diffrn_measured_fraction_theta_full 0.999
_diffrn_measured_fraction_theta_max 0.999
_diffrn_measurement_device_type 'CCD area detector'
_diffrn_measurement_method 'phi and omega scans'
_diffrn_radiation_monochromator graphite
_diffrn_radiation_source 'fine-focus sealed tube'
_diffrn_radiation_type MoK\a
_diffrn_radiation_wavelength 0.71073
_diffrn_reflns_av_R_equivalents 0.0736
_diffrn_reflns_av_sigmaI/netI 0.0557
_diffrn_reflns_limit_h_max 34
_diffrn_reflns_limit_h_min -32
_diffrn_reflns_limit_k_max 5
_diffrn_reflns_limit_k_min -7
_diffrn_reflns_limit_l_max 9
_diffrn_reflns_limit_l_min -9
_diffrn_reflns_number 3606
_diffrn_reflns_theta_full 26.00
_diffrn_reflns_theta_max 26.00
_diffrn_reflns_theta_min 3.03
_exptl_absorpt_coefficient_mu 0.076
_exptl_absorpt_correction_T_max 0.9850
_exptl_absorpt_correction_T_min 0.9827
_exptl_absorpt_correction_type multi-scan
_exptl_crystal_colour colorless
_exptl_crystal_density_diffrn 1.247
_exptl_crystal_description block
_exptl_crystal_F_000 444
_exptl_crystal_size_max 0.23
_exptl_crystal_size_mid 0.20
_exptl_crystal_size_min 0.20
_refine_diff_density_max 0.150
_refine_diff_density_min -0.201
_refine_diff_density_rms 0.035
_refine_ls_extinction_method none
_refine_ls_goodness_of_fit_ref 1.043
_refine_ls_hydrogen_treatment constr
_refine_ls_matrix_type full
_refine_ls_number_parameters 82
_refine_ls_number_reflns 1160
_refine_ls_number_restraints 0
_refine_ls_restrained_S_all 1.043
_refine_ls_R_factor_all 0.0580
_refine_ls_R_factor_gt 0.0459
_refine_ls_shift/su_max 0.000
_refine_ls_shift/su_mean 0.000
_refine_ls_structure_factor_coef Fsqd
_refine_ls_weighting_details 'calc w=1/[\s^2^(Fo^2^)+(0.0456P)^2^+0.0000P] where P=(Fo^2^+2Fc^2^)/3'
_refine_ls_weighting_scheme calc
_refine_ls_wR_factor_gt 0.1065
_refine_ls_wR_factor_ref 0.1123
_reflns_number_gt 923
_reflns_number_total 1160
_reflns_threshold_expression >2sigma(I)
_cod_data_source_file jo301751e_si_003.cif
_cod_data_source_block 110314am
_cod_original_cell_volume 1177.9(6)
_cod_database_code 4027656

loop_
_symmetry_equiv_pos_as_xyz
'x, y, z'
'-x, y, -z+1/2'
'x+1/2, y+1/2, z'
'-x+1/2, y+1/2, -z+1/2'
'-x, -y, -z'
'x, -y, z-1/2'
'-x+1/2, -y+1/2, -z'
'x+1/2, -y+1/2, z-1/2'

loop_
_atom_site_label
_atom_site_type_symbol
_atom_site_fract_x
_atom_site_fract_y
_atom_site_fract_z
_atom_site_U_iso_or_equiv
_atom_site_adp_type
_atom_site_occupancy
_atom_site_symmetry_multiplicity
_atom_site_calc_flag
_atom_site_refinement_flags
C1 C 0.39971(5) 0.2197(2) 0.05520(17) 0.0363(4) Uani 1 1 d .
C2 C 0.36486(5) 0.0503(2) 0.06934(19) 0.0436(4) Uani 1 1 d .
H2 H 0.3747 -0.0801 0.1411 0.052 Uiso 1 1 calc R
C3 C 0.31574(5) 0.0750(3) -0.0226(2) 0.0492(4) Uani 1 1 d .
H3 H 0.2927 -0.0388 -0.0122 0.059 Uiso 1 1 calc R
C4 C 0.30072(5) 0.2667(3) -0.1295(2) 0.0497(4) Uani 1 1 d .
H4 H 0.2676 0.2831 -0.1904 0.060 Uiso 1 1 calc R
C5 C 0.33485(5) 0.4344(3) -0.1460(2) 0.0484(4) Uani 1 1 d .
H5 H 0.3248 0.5634 -0.2191 0.058 Uiso 1 1 calc R
C6 C 0.38395(5) 0.4114(2) -0.05446(19) 0.0421(4) Uani 1 1 d .
H6 H 0.4068 0.5256 -0.0663 0.051 Uiso 1 1 calc R
C7 C 0.45231(5) 0.1980(2) 0.15704(17) 0.0363(4) Uani 1 1 d .
C8 C 0.47582(5) -0.0155(2) 0.20265(18) 0.0429(4) Uani 1 1 d .
H8 H 0.4589 -0.1543 0.1693 0.051 Uiso 1 1 calc R
N1 N 0.47620(4) 0.39867(18) 0.20366(15) 0.0433(4) Uani 1 1 d .

loop_
_atom_site_aniso_label
_atom_site_aniso_U_11
_atom_site_aniso_U_22
_atom_site_aniso_U_33
_atom_site_aniso_U_23
_atom_site_aniso_U_13
_atom_site_aniso_U_12
C1 0.0414(8) 0.0337(8) 0.0347(7) -0.0020(6) 0.0104(6) 0.0012(6)
C2 0.0472(9) 0.0417(9) 0.0406(8) 0.0036(6) 0.0076(7) -0.0051(7)
C3 0.0448(9) 0.0564(11) 0.0457(8) -0.0032(7) 0.0091(7) -0.0110(7)
C4 0.0396(9) 0.0636(11) 0.0431(8) -0.0041(7) 0.0040(7) 0.0038(7)
C5 0.0511(10) 0.0484(10) 0.0447(9) 0.0060(7) 0.0091(7) 0.0088(7)
C6 0.0459(9) 0.0377(9) 0.0435(8) 0.0024(6) 0.0119(7) -0.0004(6)
C7 0.0421(8) 0.0318(8) 0.0362(7) 0.0002(6) 0.0116(6) -0.0012(6)
C8 0.0480(8) 0.0305(8) 0.0474(8) -0.0015(6) 0.0058(7) -0.0047(6)
N1 0.0390(7) 0.0316(7) 0.0573(8) -0.0006(5) 0.0072(6) -0.0012(5)

loop_
_atom_type_symbol
_atom_type_description
_atom_type_scat_dispersion_real
_atom_type_scat_dispersion_imag
_atom_type_scat_source
C C 0.0033 0.0016 'International Tables Vol C Tables 4.2.6.8 and 6.1.1.4'
H H 0.0000 0.0000 'International Tables Vol C Tables 4.2.6.8 and 6.1.1.4'
N N 0.0061 0.0033 'International Tables Vol C Tables 4.2.6.8 and 6.1.1.4'

loop_
_geom_angle_atom_site_label_1
_geom_angle_atom_site_label_2
_geom_angle_atom_site_label_3
_geom_angle
_geom_angle_site_symmetry_1
_geom_angle_site_symmetry_3
C6 C1 C2 118.44(13) . .
C6 C1 C7 120.72(12) . .
C2 C1 C7 120.84(12) . .
C3 C2 C1 120.39(14) . .
C3 C2 H2 119.8 . .
C1 C2 H2 119.8 . .
C4 C3 C2 120.39(14) . .
C4 C3 H3 119.8 . .
C2 C3 H3 119.8 . .
C3 C4 C5 119.85(13) . .
C3 C4 H4 120.1 . .
C5 C4 H4 120.1 . .
C4 C5 C6 120.15(14) . .
C4 C5 H5 119.9 . .
C6 C5 H5 119.9 . .
C5 C6 C1 120.78(14) . .
C5 C6 H6 119.6 . .
C1 C6 H6 119.6 . .
N1 C7 C8 121.45(13) . .
N1 C7 C1 115.40(11) . .
C8 C7 C1 123.15(12) . .
C8 C8 C7 118.31(8) 2_655 .
C8 C8 H8 120.8 2_655 .
C7 C8 H8 120.8 . .
C7 N1 N1 120.24(8) . 2_655

loop_
_geom_bond_atom_site_label_1
_geom_bond_atom_site_label_2
_geom_bond_distance
_geom_bond_site_symmetry_2
C1 C6 1.3896(19) .
C1 C2 1.3933(18) .
C1 C7 1.485(2) .
C2 C3 1.3824(18) .
C2 H2 0.9300 .
C3 C4 1.375(2) .
C3 H3 0.9300 .
C4 C5 1.377(2) .
C4 H4 0.9300 .
C5 C6 1.3801(19) .
C5 H5 0.9300 .
C6 H6 0.9300 .
C7 N1 1.3365(16) .
C7 C8 1.3950(18) .
C8 C8 1.363(2) 2_655
C8 H8 0.9300 .
N1 N1 1.340(2) 2_655

loop_
_geom_hbond_atom_site_label_D
_geom_hbond_atom_site_label_H
_geom_hbond_atom_site_label_A
_geom_hbond_distance_DH
_geom_hbond_distance_HA
_geom_hbond_distance_DA
_geom_hbond_angle_DHA
_geom_hbond_site_symmetry_A
C8 H8 N1 0.93 2.62 3.370(2) 138.4 1_545

loop_
_geom_torsion_atom_site_label_1
_geom_torsion_atom_site_label_2
_geom_torsion_atom_site_label_3
_geom_torsion_atom_site_label_4
_geom_torsion
_geom_torsion_site_symmetry_4
C6 C1 C2 C3 -0.6(2) .
C7 C1 C2 C3 178.44(12) .
C1 C2 C3 C4 0.1(2) .
C2 C3 C4 C5 0.5(2) .
C3 C4 C5 C6 -0.6(2) .
C4 C5 C6 C1 0.1(2) .
C2 C1 C6 C5 0.5(2) .
C7 C1 C6 C5 -178.56(12) .
C6 C1 C7 N1 28.94(18) .
C2 C1 C7 N1 -150.11(12) .
C6 C1 C7 C8 -151.21(13) .
C2 C1 C7 C8 29.74(19) .
N1 C7 C8 C8 0.2(2) 2_655
C1 C7 C8 C8 -179.63(15) 2_655
C8 C7 N1 N1 0.0(2) 2_655
C1 C7 N1 N1 179.82(14) 2_655
